data_2003080
loop_
_publ_author_name
'Krebs, Frederik C.'
'Laursen, Bo W.'
'Johannsen, Ib'
'Faldt, Andr\'e'
'Bechgaard, Klaus'
'Jacobsen, Claus S.'
'Thorup, Niels'
'Boubekeur, Kamal'

_publ_section_title
;
 The geometry and structural properties of the
 4,8,12-trioxa-4,8,12,12c-tetrahydrodibenzo[cd,mn]pyrene system
 in the cationic state. Structures of a planar organic cation with
 various monovalent and divalent anions
;
_journal_coden_ASTM ASBSDK
_journal_issue 3
_journal_name_full
;
 Acta Crystallographica, Section B: Structural Science
;
_journal_page_first 410
_journal_page_last 423
_journal_paper_doi 10.1107/S0108768198016140
_journal_volume 55
_journal_year 1999
_chemical_formula_moiety 'C19 H9 O3,As F6'
_chemical_formula_sum 'C19 H9 As F6 O3'
_chemical_formula_weight 474.18
_chemical_name_systematic '4,8,12-trioxa-4,8,12,12c-tetrahydro-dibenzo[cd,mn]pyrenium hexafluoroarsenate'
_space_group_IT_number 61
_symmetry_cell_setting orthorhombic
_symmetry_space_group_name_Hall '-P 2ac 2ab'
_symmetry_space_group_name_H-M 'P b c a'
_audit_creation_method SHELXL
_cell_angle_alpha 90.00
_cell_angle_beta 90.00
_cell_angle_gamma 90.00
_cell_formula_units_Z 16
_cell_length_a 13.550(3)
_cell_length_b 15.807(3)
_cell_length_c 32.201(6)
_cell_measurement_temperature 293(2)
_cell_volume 6897(2)
_computing_cell_refinement 'SAINT Siemens'
_computing_data_collection 'SMART Siemens'
_computing_data_reduction 'SAINT Siemens'
_computing_molecular_graphics 'SHELXTL (Sheldrick)'
_computing_publication_material 'XCIF (Sheldrick)'
_computing_structure_refinement 'SHELXL-93 (Sheldrick, 1993)'
_computing_structure_solution 'SHELXS-86 (Sheldrick, 1990)'
_diffrn_ambient_temperature 293(2)
_diffrn_measurement_device_type 'Siemens SMART CCD'
_diffrn_measurement_method 'omega scan, frame data integration'
_diffrn_radiation_monochromator graphite
_diffrn_radiation_source 'fine-focus sealed tube'
_diffrn_radiation_type MoK\a
_diffrn_radiation_wavelength 0.71073
_diffrn_reflns_av_R_equivalents 0.0743
_diffrn_reflns_av_sigmaI/netI 0.0337
_diffrn_reflns_limit_h_max 16
_diffrn_reflns_limit_h_min -16
_diffrn_reflns_limit_k_max 19
_diffrn_reflns_limit_k_min -19
_diffrn_reflns_limit_l_max 40
_diffrn_reflns_limit_l_min -40
_diffrn_reflns_number 69140
_diffrn_reflns_theta_max 26.32
_diffrn_reflns_theta_min 1.26
_exptl_absorpt_coefficient_mu 2.053
_exptl_absorpt_correction_T_max 0.603
_exptl_absorpt_correction_T_min 0.404
_exptl_absorpt_correction_type empirical
_exptl_crystal_colour orange
_exptl_crystal_density_diffrn 1.827
_exptl_crystal_description plate
_exptl_crystal_F_000 3744
_exptl_crystal_size_max 0.30
_exptl_crystal_size_mid 0.23
_exptl_crystal_size_min 0.18
_refine_diff_density_max 1.046
_refine_diff_density_min -0.968
_refine_ls_extinction_method none
_refine_ls_goodness_of_fit_ref 1.068
_refine_ls_hydrogen_treatment mixed
_refine_ls_matrix_type full
_refine_ls_number_parameters 523
_refine_ls_number_reflns 7000
_refine_ls_number_restraints 0
_refine_ls_restrained_S_all 1.070
_refine_ls_R_factor_all 0.0967
_refine_ls_R_factor_gt 0.0572
_refine_ls_shift/su_max 0.376
_refine_ls_structure_factor_coef Fsqd
_refine_ls_weighting_details 'w=1/[\s^2^(Fo^2^)+(0.0824P)^2^+14.1168P] where P=(Fo^2^+2Fc^2^)/3'
_refine_ls_weighting_scheme calc
_refine_ls_wR_factor_ref 0.1779
_reflns_number_observed 4567
_reflns_number_total 7003
_reflns_observed_criterion >2sigma(I)
_cod_data_source_file os0007.cif
_cod_data_source_block 5
_cod_depositor_comments
;
The following automatic conversions were performed:

'_refine_ls_weighting_scheme' value 'calc
w=1/[\s^2^(Fo^2^)+(0.0824P)^2^+14.1168P] where P=(Fo^2^+2Fc^2^)/3'
was changed to 'calc'. New tag '_refine_ls_weighting_details' was
created. The value of the new tag was set to
'w=1/[\s^2^(Fo^2^)+(0.0824P)^2^+14.1168P] where P=(Fo^2^+2Fc^2^)/3'.

Automatic conversion script
Id: cif_fix_values 3143 2015-03-26 13:38:13Z robertas 
;
_cod_original_cell_volume 6897.(2)
_cod_database_code 2003080

loop_
_symmetry_equiv_pos_as_xyz
'x, y, z'
'-x+1/2, -y, z+1/2'
'-x, y+1/2, -z+1/2'
'x+1/2, -y+1/2, -z'
'-x, -y, -z'
'x-1/2, y, -z-1/2'
'x, -y-1/2, z-1/2'
'-x-1/2, y-1/2, z'

loop_
_atom_site_aniso_label
_atom_site_aniso_U_11
_atom_site_aniso_U_22
_atom_site_aniso_U_33
_atom_site_aniso_U_12
_atom_site_aniso_U_13
_atom_site_aniso_U_23
As1 0.0423(3) 0.0421(3) 0.0466(3) 0.0021(2) 0.0044(2) -0.0035(2)
F1 0.076(3) 0.048(2) 0.114(3) 0.012(2) 0.006(2) 0.004(2)
F2 0.072(3) 0.094(3) 0.119(3) 0.041(2) 0.009(2) 0.001(3)
F3 0.080(3) 0.065(2) 0.129(4) -0.013(2) 0.002(2) -0.001(2)
F4 0.066(3) 0.099(3) 0.118(3) -0.030(2) 0.018(2) -0.018(3)
F5 0.105(3) 0.133(4) 0.049(2) -0.005(3) 0.009(2) -0.003(2)
F6 0.088(3) 0.145(4) 0.057(2) 0.003(3) -0.003(2) -0.015(3)
As2 0.0546(4) 0.0400(3) 0.0547(4) -0.0046(3) 0.0126(3) -0.0005(2)
F7 0.67(3) 0.159(8) 0.170(8) -0.142(11) 0.008(11) -0.070(6)
F8 0.110(4) 0.099(4) 0.237(7) 0.024(3) 0.087(4) 0.087(4)
F9 0.081(4) 0.432(15) 0.321(12) 0.020(7) 0.044(6) 0.244(12)
F10 0.169(6) 0.128(5) 0.197(6) 0.004(4) 0.078(5) 0.089(4)
F11 0.405(17) 0.232(9) 0.187(8) -0.089(10) 0.079(9) -0.149(8)
F12 0.101(5) 0.369(12) 0.262(9) 0.103(6) 0.093(5) 0.232(9)
O1 0.057(3) 0.089(4) 0.083(3) -0.013(3) -0.001(2) 0.039(3)
O2 0.062(3) 0.078(3) 0.068(3) 0.029(2) -0.005(2) -0.010(2)
O3 0.074(3) 0.049(2) 0.054(2) -0.005(2) 0.010(2) 0.003(2)
C1 0.038(3) 0.056(3) 0.045(3) -0.001(2) -0.005(2) 0.010(3)
C2 0.038(3) 0.082(4) 0.050(3) 0.011(3) 0.001(2) 0.015(3)
C3 0.040(3) 0.117(6) 0.062(4) -0.002(4) 0.002(3) 0.028(4)
C4 0.054(4) 0.168(9) 0.077(5) 0.001(5) 0.013(4) 0.046(6)
C5 0.068(5) 0.209(13) 0.064(5) 0.029(7) 0.019(4) 0.009(7)
C6 0.071(5) 0.143(8) 0.074(5) 0.035(5) 0.006(4) -0.008(5)
C7 0.045(3) 0.100(5) 0.054(3) 0.023(4) -0.001(3) 0.003(4)
C8 0.040(3) 0.048(3) 0.047(3) 0.002(2) -0.006(2) 0.002(2)
C9 0.053(4) 0.054(3) 0.061(4) 0.012(3) -0.007(3) 0.000(3)
C10 0.078(5) 0.040(3) 0.091(5) 0.008(3) -0.020(4) 0.001(3)
C11 0.064(4) 0.048(4) 0.099(5) -0.005(3) -0.008(4) 0.021(4)
C12 0.068(4) 0.060(4) 0.063(4) -0.006(3) 0.004(3) 0.017(3)
C13 0.053(3) 0.041(3) 0.050(3) 0.002(2) -0.002(3) 0.007(2)
C14 0.045(3) 0.048(3) 0.056(3) -0.008(2) -0.009(2) 0.013(3)
C15 0.060(4) 0.050(3) 0.058(3) -0.001(3) -0.007(3) 0.003(3)
C16 0.095(5) 0.050(4) 0.075(4) -0.004(4) -0.004(4) -0.006(3)
C17 0.097(6) 0.048(4) 0.105(6) -0.005(4) -0.017(5) -0.006(4)
C18 0.077(5) 0.049(4) 0.115(6) -0.021(3) -0.031(5) 0.028(4)
C19 0.042(3) 0.065(4) 0.071(4) -0.013(3) -0.011(3) 0.025(3)
O4 0.051(2) 0.057(2) 0.066(3) 0.006(2) 0.000(2) 0.010(2)
O5 0.067(3) 0.071(3) 0.066(3) -0.002(2) 0.000(2) -0.025(2)
O6 0.064(3) 0.054(2) 0.050(2) 0.001(2) -0.007(2) 0.002(2)
C20 0.036(3) 0.046(3) 0.047(3) -0.001(2) 0.008(2) -0.004(2)
C21 0.035(3) 0.062(3) 0.046(3) -0.001(2) 0.004(2) -0.006(3)
C22 0.043(3) 0.080(4) 0.049(3) 0.007(3) 0.001(3) 0.009(3)
C23 0.066(4) 0.101(6) 0.069(4) 0.016(4) -0.005(4) 0.013(4)
C24 0.071(5) 0.147(8) 0.060(4) 0.015(5) -0.016(4) -0.002(5)
C25 0.079(5) 0.117(7) 0.061(4) 0.007(5) -0.014(4) -0.026(4)
C26 0.052(4) 0.079(4) 0.055(4) 0.004(3) 0.003(3) -0.013(3)
C27 0.038(3) 0.048(3) 0.050(3) 0.000(2) 0.010(2) -0.003(2)
C28 0.053(3) 0.052(3) 0.063(4) -0.005(3) 0.016(3) -0.011(3)
C29 0.078(5) 0.043(3) 0.098(5) -0.007(3) 0.020(4) -0.014(3)
C30 0.079(5) 0.047(4) 0.091(5) 0.005(3) 0.014(4) 0.015(4)
C31 0.073(4) 0.057(4) 0.067(4) 0.003(3) 0.010(3) 0.016(3)
C32 0.049(3) 0.041(3) 0.052(3) -0.003(2) 0.010(3) 0.007(2)
C33 0.037(3) 0.042(3) 0.048(3) -0.003(2) 0.005(2) 0.002(2)
C34 0.050(3) 0.041(3) 0.059(3) -0.005(2) 0.002(3) 0.001(3)
C35 0.066(4) 0.072(4) 0.059(4) -0.010(3) -0.010(3) -0.010(3)
C36 0.074(5) 0.054(4) 0.087(5) -0.008(3) 0.001(4) -0.022(4)
C37 0.064(4) 0.043(3) 0.091(5) -0.001(3) 0.008(3) -0.006(3)
C38 0.038(3) 0.045(3) 0.065(4) -0.001(2) 0.007(3) 0.003(3)

loop_
_atom_site_label
_atom_site_fract_x
_atom_site_fract_y
_atom_site_fract_z
_atom_site_U_iso_or_equiv
_atom_site_thermal_displace_type
_atom_site_calc_flag
_atom_site_refinement_flags
_atom_site_occupancy
_atom_site_disorder_group
_atom_site_type_symbol
As1 0.60399(4) 0.22916(3) 0.31861(2) 0.0437(2) Uani d . 1 . As
F1 0.5238(3) 0.3152(2) 0.31736(13) 0.0792(11) Uani d . 1 . F
F2 0.6881(3) 0.1470(3) 0.31872(14) 0.0949(14) Uani d . 1 . F
F3 0.5041(3) 0.1599(3) 0.32144(14) 0.0912(13) Uani d . 1 . F
F4 0.7005(3) 0.2992(3) 0.31359(14) 0.0941(13) Uani d . 1 . F
F5 0.5989(3) 0.2223(3) 0.26548(12) 0.0956(14) Uani d . 1 . F
F6 0.6123(3) 0.2389(3) 0.37213(12) 0.0969(14) Uani d . 1 . F
As2 0.39514(4) 0.03844(3) 0.43634(2) 0.0498(2) Uani d . 1 . As
F7 0.3975(12) 0.1003(6) 0.4764(3) 0.334(9) Uani d . 1 . F
F8 0.3493(4) -0.0378(3) 0.4681(2) 0.149(3) Uani d . 1 . F
F9 0.5065(5) -0.0003(8) 0.4437(3) 0.278(7) Uani d . 1 . F
F10 0.4375(5) 0.1167(4) 0.4051(2) 0.165(3) Uani d . 1 . F
F11 0.3951(9) -0.0211(6) 0.3967(3) 0.275(6) Uani d . 1 . F
F12 0.2850(5) 0.0754(6) 0.4286(3) 0.244(6) Uani d . 1 . F
O1 0.2888(3) 0.1032(3) 0.2914(2) 0.0763(14) Uani d . 1 . O
O2 0.3340(3) 0.4058(3) 0.28354(14) 0.0694(12) Uani d . 1 . O
O3 0.4597(3) 0.2254(2) 0.17558(12) 0.0591(11) Uani d . 1 . O
C1 0.3605(4) 0.2449(4) 0.2502(2) 0.0462(12) Uani d . 1 . C
C2 0.3097(4) 0.2547(4) 0.2877(2) 0.0567(15) Uani d . 1 . C
C3 0.2751(4) 0.1818(6) 0.3080(2) 0.073(2) Uani d . 1 . C
C4 0.2282(6) 0.1925(8) 0.3464(3) 0.100(3) Uani d . 1 . C
H4 0.2045 0.1461 0.3610 0.119 Uiso calc . 1 . H
C5 0.2179(7) 0.2734(9) 0.3619(3) 0.114(4) Uani d . 1 . C
H5 0.1868 0.2798 0.3875 0.137 Uiso calc . 1 . H
C6 0.2511(6) 0.3465(6) 0.3417(3) 0.096(3) Uani d . 1 . C
H6 0.2421 0.4000 0.3532 0.115 Uiso calc . 1 . H
C7 0.2981(4) 0.3353(5) 0.3039(2) 0.066(2) Uani d . 1 . C
C8 0.3967(4) 0.3158(3) 0.2296(2) 0.0451(12) Uani d . 1 . C
C9 0.3828(4) 0.3965(4) 0.2467(2) 0.0560(15) Uani d . 1 . C
C10 0.4167(5) 0.4664(4) 0.2249(2) 0.069(2) Uani d . 1 . C
H10 0.4066 0.5207 0.2350 0.083 Uiso calc . 1 . H
C11 0.4652(5) 0.4541(4) 0.1882(2) 0.070(2) Uani d . 1 . C
H11 0.4892 0.5012 0.1742 0.084 Uiso calc . 1 . H
C12 0.4806(5) 0.3744(4) 0.1706(2) 0.064(2) Uani d . 1 . C
H12 0.5132 0.3685 0.1453 0.076 Uiso calc . 1 . H
C13 0.4464(4) 0.3053(3) 0.1917(2) 0.0484(13) Uani d . 1 . C
C14 0.3748(4) 0.1648(4) 0.2338(2) 0.0498(13) Uani d . 1 . C
C15 0.4250(5) 0.1551(4) 0.1964(2) 0.0559(14) Uani d . 1 . C
C16 0.4380(6) 0.0761(4) 0.1792(2) 0.073(2) Uani d . 1 . C
H16 0.4703 0.0689 0.1540 0.088 Uiso calc . 1 . H
C17 0.4013(6) 0.0085(4) 0.2009(3) 0.083(2) Uani d . 1 . C
H17 0.4106 -0.0451 0.1898 0.100 Uiso calc . 1 . H
C18 0.3520(6) 0.0143(4) 0.2378(3) 0.080(2) Uani d . 1 . C
H18 0.3286 -0.0339 0.2512 0.096 Uiso calc . 1 . H
C19 0.3375(4) 0.0941(4) 0.2549(2) 0.059(2) Uani d . 1 . C
O4 0.1946(3) -0.1254(3) 0.52441(13) 0.0583(10) Uani d . 1 . O
O5 0.1788(3) 0.1755(3) 0.54636(13) 0.0678(12) Uani d . 1 . O
O6 0.0359(3) 0.0532(2) 0.42312(12) 0.0561(10) Uani d . 1 . O
C20 0.1374(4) 0.0342(3) 0.4978(2) 0.0431(12) Uani d . 1 . C
C21 0.1871(4) 0.0247(4) 0.5357(2) 0.0474(13) Uani d . 1 . C
C22 0.2130(4) -0.0567(4) 0.5488(2) 0.0571(15) Uani d . 1 . C
C23 0.2571(6) -0.0663(5) 0.5871(2) 0.078(2) Uani d . 1 . C
H23 0.2749 -0.1196 0.5967 0.094 Uiso calc . 1 . H
C24 0.2743(6) 0.0049(7) 0.6109(2) 0.092(3) Uani d . 1 . C
H24 0.3037 -0.0022 0.6368 0.111 Uiso calc . 1 . H
C25 0.2505(6) 0.0858(6) 0.5985(2) 0.086(2) Uani d . 1 . C
H25 0.2643 0.1321 0.6153 0.103 Uiso calc . 1 . H
C26 0.2054(5) 0.0962(4) 0.5603(2) 0.062(2) Uani d . 1 . C
C27 0.1075(4) 0.1153(3) 0.4848(2) 0.0449(12) Uani d . 1 . C
C28 0.1280(4) 0.1858(4) 0.5097(2) 0.0560(15) Uani d . 1 . C
C29 0.0964(5) 0.2645(4) 0.4968(3) 0.073(2) Uani d . 1 . C
H29 0.1097 0.3124 0.5127 0.087 Uiso calc . 1 . H
C30 0.0449(6) 0.2709(4) 0.4601(2) 0.072(2) Uani d . 1 . C
H30 0.0233 0.3241 0.4518 0.086 Uiso calc . 1 . H
C31 0.0237(5) 0.2024(4) 0.4350(2) 0.066(2) Uani d . 1 . C
H31 -0.0113 0.2094 0.4104 0.079 Uiso calc . 1 . H
C32 0.0558(4) 0.1234(3) 0.4474(2) 0.0476(13) Uani d . 1 . C
C33 0.1168(4) -0.0358(3) 0.4735(2) 0.0422(12) Uani d . 1 . C
C34 0.0663(4) -0.0267(3) 0.4361(2) 0.0503(13) Uani d . 1 . C
C35 0.0475(5) -0.0956(4) 0.4118(2) 0.066(2) Uani d . 1 . C
H35 0.0155 -0.0897 0.3864 0.079 Uiso calc . 1 . H
C36 0.0770(5) -0.1739(4) 0.4258(2) 0.072(2) Uani d . 1 . C
H36 0.0621 -0.2210 0.4097 0.086 Uiso calc . 1 . H
C37 0.1275(5) -0.1861(4) 0.4625(2) 0.066(2) Uani d . 1 . C
H37 0.1482 -0.2398 0.4705 0.079 Uiso calc . 1 . H
C38 0.1466(4) -0.1165(3) 0.4871(2) 0.0495(13) Uani d . 1 . C

loop_
_atom_type_symbol
_atom_type_description
_atom_type_scat_dispersion_real
_atom_type_scat_dispersion_imag
_atom_type_scat_source
C C 0.0033 0.0016 'International Tables Vol C Tables 4.2.6.8 and 6.1.1.4'
H H 0.0000 0.0000 'International Tables Vol C Tables 4.2.6.8 and 6.1.1.4'
O O 0.0106 0.0060 'International Tables Vol C Tables 4.2.6.8 and 6.1.1.4'
F F 0.0171 0.0103 'International Tables Vol C Tables 4.2.6.8 and 6.1.1.4'
As As 0.0499 2.0058 'International Tables Vol C Tables 4.2.6.8 and 6.1.1.4'

loop_
_geom_angle_atom_site_label_1
_geom_angle_atom_site_label_2
_geom_angle_atom_site_label_3
_geom_angle
F5 As1 F4 88.7(2)
F5 As1 F2 88.9(2)
F4 As1 F2 89.0(2)
F5 As1 F6 177.9(2)
F4 As1 F6 89.3(2)
F2 As1 F6 91.3(2)
F5 As1 F1 90.1(2)
F4 As1 F1 88.2(2)
F2 As1 F1 177.1(2)
F6 As1 F1 89.6(2)
F5 As1 F3 88.9(2)
F4 As1 F3 177.3(2)
F2 As1 F3 92.3(2)
F6 As1 F3 93.1(2)
F1 As1 F3 90.4(2)
F11 As2 F7 178.7(6)
F11 As2 F12 95.1(6)
F7 As2 F12 85.6(6)
F11 As2 F9 84.0(6)
F7 As2 F9 95.3(7)
F12 As2 F9 179.1(6)
F11 As2 F8 93.7(5)
F7 As2 F8 87.4(4)
F12 As2 F8 90.7(3)
F9 As2 F8 89.1(3)
F11 As2 F10 87.4(5)
F7 As2 F10 91.5(4)
F12 As2 F10 87.5(3)
F9 As2 F10 92.7(4)
F8 As2 F10 178.0(3)
C19 O1 C3 120.1(5)
C9 O2 C7 119.7(5)
C15 O3 C13 120.7(4)
C2 C1 C14 120.0(5)
C2 C1 C8 119.7(5)
C14 C1 C8 120.3(5)
C7 C2 C1 118.9(6)
C7 C2 C3 122.7(6)
C1 C2 C3 118.4(6)
O1 C3 C4 121.1(8)
O1 C3 C2 121.3(6)
C4 C3 C2 117.6(8)
C5 C4 C3 118.5(8)
C4 C5 C6 124.3(8)
C5 C6 C7 116.8(8)
C2 C7 O2 121.6(5)
C2 C7 C6 120.0(7)
O2 C7 C6 118.4(7)
C9 C8 C1 119.9(5)
C9 C8 C13 120.8(5)
C1 C8 C13 119.2(5)
O2 C9 C10 121.0(6)
O2 C9 C8 120.2(5)
C10 C9 C8 118.8(6)
C11 C10 C9 118.9(6)
C10 C11 C12 123.5(6)
C13 C12 C11 117.9(6)
O3 C13 C12 120.0(5)
O3 C13 C8 119.9(5)
C12 C13 C8 120.1(5)
C1 C14 C15 119.9(5)
C1 C14 C19 119.5(6)
C15 C14 C19 120.6(6)
C16 C15 O3 119.4(6)
C16 C15 C14 120.7(6)
O3 C15 C14 119.9(5)
C15 C16 C17 117.1(7)
C18 C17 C16 124.7(7)
C17 C18 C19 118.3(6)
O1 C19 C18 120.5(6)
O1 C19 C14 120.8(6)
C18 C19 C14 118.7(6)
C22 O4 C38 120.6(4)
C26 O5 C28 121.1(5)
C32 O6 C34 120.1(4)
C33 C20 C27 120.0(5)
C33 C20 C21 120.3(5)
C27 C20 C21 119.7(5)
C22 C21 C26 121.8(5)
C22 C21 C20 118.8(5)
C26 C21 C20 119.3(5)
O4 C22 C23 120.5(6)
O4 C22 C21 120.8(5)
C23 C22 C21 118.7(6)
C22 C23 C24 118.7(7)
C25 C24 C23 123.7(7)
C24 C25 C26 118.1(7)
O5 C26 C25 120.8(6)
O5 C26 C21 120.2(5)
C25 C26 C21 119.0(7)
C32 C27 C28 121.4(5)
C32 C27 C20 119.0(5)
C28 C27 C20 119.6(5)
C29 C28 O5 121.3(6)
C29 C28 C27 118.9(6)
O5 C28 C27 119.8(5)
C30 C29 C28 118.8(6)
C31 C30 C29 123.4(6)
C30 C31 C32 118.4(6)
O6 C32 C31 120.2(5)
O6 C32 C27 120.6(5)
C31 C32 C27 119.2(5)
C20 C33 C38 119.3(5)
C20 C33 C34 120.4(5)
C38 C33 C34 120.2(5)
C35 C34 O6 119.8(5)
C35 C34 C33 120.3(5)
O6 C34 C33 119.9(5)
C34 C35 C36 118.4(6)
C37 C36 C35 123.4(6)
C38 C37 C36 118.2(6)
C37 C38 O4 120.6(5)
C37 C38 C33 119.4(6)
O4 C38 C33 120.1(5)

loop_
_geom_bond_atom_site_label_1
_geom_bond_atom_site_label_2
_geom_bond_distance
As1 F5 1.716(4)
As1 F4 1.721(4)
As1 F2 1.728(4)
As1 F6 1.734(4)
As1 F1 1.741(3)
As1 F3 1.744(4)
As2 F11 1.586(6)
As2 F7 1.620(8)
As2 F12 1.622(6)
As2 F9 1.646(7)
As2 F8 1.699(4)
As2 F10 1.695(5)
O1 C19 1.357(8)
O1 C3 1.365(9)
O2 C9 1.367(7)
O2 C7 1.381(8)
O3 C15 1.380(7)
O3 C13 1.378(6)
C1 C2 1.399(8)
C1 C14 1.386(8)
C1 C8 1.391(7)
C2 C7 1.385(9)
C2 C3 1.405(9)
C3 C4 1.399(11)
C4 C5 1.381(14)
C5 C6 1.399(13)
C6 C7 1.387(10)
C8 C9 1.402(8)
C8 C13 1.403(7)
C9 C10 1.387(9)
C10 C11 1.364(10)
C11 C12 1.397(9)
C12 C13 1.368(8)
C14 C15 1.391(8)
C14 C19 1.402(7)
C15 C16 1.377(9)
C16 C17 1.370(10)
C17 C18 1.366(11)
C18 C19 1.390(10)
O4 C22 1.363(7)
O4 C38 1.373(7)
O5 C26 1.379(8)
O5 C28 1.375(7)
O6 C32 1.383(6)
O6 C34 1.391(6)
C20 C33 1.384(7)
C20 C27 1.409(7)
C20 C21 1.401(7)
C21 C22 1.400(8)
C21 C26 1.402(8)
C22 C23 1.378(9)
C23 C24 1.381(11)
C24 C25 1.379(12)
C25 C26 1.384(9)
C27 C32 1.399(8)
C27 C28 1.402(8)
C28 C29 1.380(9)
C29 C30 1.376(10)
C30 C31 1.381(9)
C31 C32 1.381(8)
C33 C38 1.408(7)
C33 C34 1.393(8)
C34 C35 1.365(8)
C35 C36 1.377(9)
C36 C37 1.380(10)
C37 C38 1.380(8)
